data_7239034
loop_
_publ_author_name
'Long, Lingliang'
'Li, Xiufen'
'Zhang, Dongdong'
'Meng, Suci'
'Zhang, Jinfang'
'Sun, Xianglan'
'Zhang, Chi'
'Zhou, Liping'
'Wang, Lin'

_publ_section_title
;
 Amino-coumarin based fluorescence ratiometric sensors for acidic pH and
 their application for living cells imaging
;
_journal_issue 30
_journal_name_full 'RSC Advances'
_journal_page_first 12204
_journal_paper_doi 10.1039/c3ra41329b
_journal_volume 3
_journal_year 2013
_chemical_formula_sum 'C20 H20 N2 O2'
_chemical_formula_weight 320.38
_space_group_IT_number 14
_space_group_name_Hall '-P 2ybc'
_space_group_name_H-M_alt 'P 1 21/c 1'
_symmetry_cell_setting monoclinic
_symmetry_space_group_name_H-M 'P 1 21/c 1'
_atom_sites_solution_hydrogens geom
_atom_sites_solution_primary direct
_atom_sites_solution_secondary difmap
_audit_creation_method SHELXL-97
_cell_angle_alpha 90.00
_cell_angle_beta 101.32(3)
_cell_angle_gamma 90.00
_cell_formula_units_Z 4
_cell_length_a 8.2474(16)
_cell_length_b 17.675(3)
_cell_length_c 11.501(2)
_cell_measurement_temperature 150(2)
_cell_volume 1643.9(5)
_computing_structure_refinement 'SHELXL-97 (Sheldrick, 1997)'
_computing_structure_solution 'SHELXS-97 (Sheldrick, 1990)'
_diffrn_ambient_temperature 150(2)
_diffrn_measured_fraction_theta_full 0.986
_diffrn_measured_fraction_theta_max 0.986
_diffrn_radiation_monochromator graphite
_diffrn_radiation_source 'fine-focus sealed tube'
_diffrn_radiation_type MoK\a
_diffrn_radiation_wavelength 0.71073
_diffrn_reflns_av_R_equivalents 0.0303
_diffrn_reflns_av_sigmaI/netI 0.0426
_diffrn_reflns_limit_h_max 9
_diffrn_reflns_limit_h_min -10
_diffrn_reflns_limit_k_max 20
_diffrn_reflns_limit_k_min -21
_diffrn_reflns_limit_l_max 11
_diffrn_reflns_limit_l_min -14
_diffrn_reflns_number 7721
_diffrn_reflns_theta_full 26.02
_diffrn_reflns_theta_max 26.02
_diffrn_reflns_theta_min 3.41
_exptl_absorpt_coefficient_mu 0.084
_exptl_crystal_density_diffrn 1.294
_exptl_crystal_density_method 'not measured'
_exptl_crystal_F_000 680
_refine_diff_density_max 0.196
_refine_diff_density_min -0.166
_refine_diff_density_rms 0.036
_refine_ls_extinction_method none
_refine_ls_goodness_of_fit_ref 1.105
_refine_ls_hydrogen_treatment mixed
_refine_ls_matrix_type full
_refine_ls_number_parameters 217
_refine_ls_number_reflns 3190
_refine_ls_number_restraints 0
_refine_ls_restrained_S_all 1.105
_refine_ls_R_factor_all 0.0741
_refine_ls_R_factor_gt 0.0549
_refine_ls_shift/su_max 0.000
_refine_ls_shift/su_mean 0.000
_refine_ls_structure_factor_coef Fsqd
_refine_ls_weighting_details 'calc w=1/[\s^2^(Fo^2^)+(0.0469P)^2^+0.4402P] where P=(Fo^2^+2Fc^2^)/3'
_refine_ls_weighting_scheme calc
_refine_ls_wR_factor_gt 0.1128
_refine_ls_wR_factor_ref 0.1234
_reflns_number_gt 2562
_reflns_number_total 3190
_reflns_threshold_expression >2sigma(I)
_cod_data_source_file c3ra41329b.txt
_cod_data_source_block s
_cod_original_sg_symbol_H-M P21/c
_cod_database_code 7239034

loop_
_symmetry_equiv_pos_as_xyz
'x, y, z'
'-x, y+1/2, -z+1/2'
'-x, -y, -z'
'x, -y-1/2, z-1/2'

loop_
_atom_site_label
_atom_site_type_symbol
_atom_site_fract_x
_atom_site_fract_y
_atom_site_fract_z
_atom_site_U_iso_or_equiv
_atom_site_adp_type
_atom_site_occupancy
_atom_site_symmetry_multiplicity
_atom_site_calc_flag
_atom_site_refinement_flags
O1 O -0.73443(15) 0.09952(6) -0.04706(10) 0.0303(3) Uani 1 1 d .
O2 O -0.64222(18) 0.08704(7) -0.21217(11) 0.0397(4) Uani 1 1 d .
N1 N -0.5209(2) -0.23111(9) -0.55757(14) 0.0343(4) Uani 1 1 d .
N2 N -0.92242(19) 0.15017(9) 0.31073(14) 0.0349(4) Uani 1 1 d .
C1 C -0.5071(2) -0.24790(11) -0.44257(17) 0.0330(5) Uani 1 1 d .
H1B H -0.4809 -0.2975 -0.4192 0.040 Uiso 1 1 calc R
C2 C -0.5290(2) -0.19680(10) -0.35618(16) 0.0289(4) Uani 1 1 d .
H2A H -0.5170 -0.2122 -0.2776 0.035 Uiso 1 1 calc R
C3 C -0.5692(2) -0.12180(10) -0.38766(16) 0.0266(4) Uani 1 1 d .
C4 C -0.5830(2) -0.10407(10) -0.50718(16) 0.0296(4) Uani 1 1 d .
H4A H -0.6092 -0.0550 -0.5333 0.036 Uiso 1 1 calc R
C5 C -0.5578(2) -0.15899(11) -0.58694(17) 0.0337(5) Uani 1 1 d .
H5A H -0.5671 -0.1451 -0.6659 0.040 Uiso 1 1 calc R
C6 C -0.6010(2) -0.06427(10) -0.30352(15) 0.0275(4) Uani 1 1 d .
H6A H -0.5989 -0.0138 -0.3260 0.033 Uiso 1 1 calc R
C7 C -0.6331(2) -0.07947(10) -0.19615(16) 0.0276(4) Uani 1 1 d .
H7A H -0.6235 -0.1300 -0.1732 0.033 Uiso 1 1 calc R
C8 C -0.6806(2) -0.02783(10) -0.11096(15) 0.0262(4) Uani 1 1 d .
C9 C -0.7292(2) -0.05424(10) -0.01184(16) 0.0281(4) Uani 1 1 d .
H9A H -0.7283 -0.1062 0.0011 0.034 Uiso 1 1 calc R
C10 C -0.7811(2) -0.00621(10) 0.07242(16) 0.0276(4) Uani 1 1 d .
C11 C -0.7815(2) 0.07152(10) 0.05303(15) 0.0261(4) Uani 1 1 d .
C12 C -0.6826(2) 0.05392(10) -0.13057(16) 0.0284(4) Uani 1 1 d .
C13 C -0.8321(2) -0.02980(11) 0.17619(17) 0.0336(5) Uani 1 1 d .
H13A H -0.8342 -0.0813 0.1927 0.040 Uiso 1 1 calc R
C14 C -0.8785(2) 0.02043(11) 0.25341(17) 0.0347(5) Uani 1 1 d .
H14A H -0.9116 0.0025 0.3211 0.042 Uiso 1 1 calc R
C15 C -0.8775(2) 0.09970(10) 0.23254(16) 0.0294(4) Uani 1 1 d .
C16 C -0.8274(2) 0.12406(10) 0.12866(16) 0.0293(4) Uani 1 1 d .
H16A H -0.8253 0.1754 0.1112 0.035 Uiso 1 1 calc R
C17 C -0.9921(2) 0.12562(12) 0.41174(17) 0.0366(5) Uani 1 1 d .
H17A H -1.0558 0.0798 0.3904 0.044 Uiso 1 1 calc R
H17B H -1.0670 0.1643 0.4295 0.044 Uiso 1 1 calc R
C18 C -0.8622(3) 0.11058(14) 0.52145(18) 0.0466(6) Uani 1 1 d .
H18A H -0.9148 0.0943 0.5846 0.070 Uiso 1 1 calc R
H18B H -0.8008 0.1561 0.5446 0.070 Uiso 1 1 calc R
H18C H -0.7886 0.0717 0.5049 0.070 Uiso 1 1 calc R
C19 C -0.9138(2) 0.23161(11) 0.29252(18) 0.0370(5) Uani 1 1 d .
H19A H -0.8198 0.2428 0.2563 0.044 Uiso 1 1 calc R
H19B H -0.8965 0.2569 0.3688 0.044 Uiso 1 1 calc R
C20 C -1.0688(3) 0.26238(12) 0.2147(2) 0.0486(6) Uani 1 1 d .
H20A H -1.0580 0.3160 0.2059 0.073 Uiso 1 1 calc R
H20B H -1.1621 0.2520 0.2506 0.073 Uiso 1 1 calc R
H20C H -1.0847 0.2386 0.1382 0.073 Uiso 1 1 calc R

loop_
_atom_site_aniso_label
_atom_site_aniso_U_11
_atom_site_aniso_U_22
_atom_site_aniso_U_33
_atom_site_aniso_U_23
_atom_site_aniso_U_13
_atom_site_aniso_U_12
O1 0.0424(7) 0.0217(6) 0.0286(7) 0.0012(5) 0.0110(6) -0.0002(6)
O2 0.0651(10) 0.0256(7) 0.0319(7) 0.0014(6) 0.0184(7) -0.0042(7)
N1 0.0375(9) 0.0311(9) 0.0343(9) -0.0063(7) 0.0066(7) -0.0003(7)
N2 0.0385(9) 0.0360(9) 0.0322(9) -0.0001(7) 0.0121(7) 0.0059(7)
C1 0.0335(10) 0.0267(10) 0.0379(12) -0.0005(8) 0.0044(9) 0.0020(8)
C2 0.0293(9) 0.0286(9) 0.0279(10) 0.0005(8) 0.0036(8) 0.0025(8)
C3 0.0211(9) 0.0259(9) 0.0322(10) -0.0009(8) 0.0036(8) -0.0018(7)
C4 0.0300(9) 0.0264(9) 0.0315(10) 0.0014(8) 0.0036(8) -0.0008(8)
C5 0.0355(11) 0.0359(11) 0.0299(10) -0.0035(8) 0.0070(9) -0.0045(9)
C6 0.0282(9) 0.0225(9) 0.0305(10) -0.0006(7) 0.0025(8) 0.0005(7)
C7 0.0286(9) 0.0221(9) 0.0306(10) -0.0009(8) 0.0020(8) 0.0004(7)
C8 0.0255(9) 0.0230(9) 0.0282(10) 0.0002(7) 0.0005(8) -0.0017(7)
C9 0.0293(9) 0.0212(9) 0.0321(10) 0.0024(8) 0.0016(8) -0.0010(7)
C10 0.0280(9) 0.0254(9) 0.0286(10) 0.0013(8) 0.0033(8) -0.0007(8)
C11 0.0274(9) 0.0265(9) 0.0234(9) 0.0031(7) 0.0023(8) -0.0013(7)
C12 0.0351(10) 0.0237(9) 0.0257(10) -0.0031(8) 0.0047(8) -0.0025(8)
C13 0.0388(11) 0.0269(10) 0.0352(11) 0.0050(8) 0.0077(9) -0.0005(8)
C14 0.0386(11) 0.0358(11) 0.0316(10) 0.0055(9) 0.0112(9) 0.0033(9)
C15 0.0242(9) 0.0341(10) 0.0290(10) -0.0003(8) 0.0027(8) 0.0027(8)
C16 0.0303(9) 0.0248(9) 0.0318(10) 0.0009(8) 0.0040(8) 0.0015(8)
C17 0.0313(10) 0.0463(12) 0.0337(11) -0.0030(9) 0.0100(9) 0.0017(9)
C18 0.0404(12) 0.0634(15) 0.0355(12) 0.0019(10) 0.0061(10) 0.0007(11)
C19 0.0390(11) 0.0350(11) 0.0384(12) -0.0087(9) 0.0110(9) 0.0006(9)
C20 0.0441(12) 0.0402(12) 0.0632(15) 0.0029(11) 0.0147(11) 0.0103(10)

loop_
_atom_type_symbol
_atom_type_description
_atom_type_scat_dispersion_real
_atom_type_scat_dispersion_imag
_atom_type_scat_source
C C 0.0033 0.0016 'International Tables Vol C Tables 4.2.6.8 and 6.1.1.4'
H H 0.0000 0.0000 'International Tables Vol C Tables 4.2.6.8 and 6.1.1.4'
N N 0.0061 0.0033 'International Tables Vol C Tables 4.2.6.8 and 6.1.1.4'
O O 0.0106 0.0060 'International Tables Vol C Tables 4.2.6.8 and 6.1.1.4'

loop_
_geom_angle_atom_site_label_1
_geom_angle_atom_site_label_2
_geom_angle_atom_site_label_3
_geom_angle
C11 O1 C12 123.16(14)
C5 N1 C1 115.57(16)
C15 N2 C19 121.47(16)
C15 N2 C17 121.94(16)
C19 N2 C17 116.46(16)
N1 C1 C2 124.64(17)
N1 C1 H1B 117.7
C2 C1 H1B 117.7
C1 C2 C3 119.49(17)
C1 C2 H2A 120.3
C3 C2 H2A 120.3
C4 C3 C2 116.01(16)
C4 C3 C6 120.42(16)
C2 C3 C6 123.55(16)
C5 C4 C3 120.29(17)
C5 C4 H4A 119.9
C3 C4 H4A 119.9
N1 C5 C4 123.99(18)
N1 C5 H5A 118.0
C4 C5 H5A 118.0
C7 C6 C3 124.33(17)
C7 C6 H6A 117.8
C3 C6 H6A 117.8
C6 C7 C8 128.75(17)
C6 C7 H7A 115.6
C8 C7 H7A 115.6
C9 C8 C7 120.88(16)
C9 C8 C12 118.13(16)
C7 C8 C12 120.97(16)
C8 C9 C10 123.02(16)
C8 C9 H9A 118.5
C10 C9 H9A 118.5
C11 C10 C13 115.95(17)
C11 C10 C9 118.28(16)
C13 C10 C9 125.77(17)
C16 C11 O1 116.35(15)
C16 C11 C10 123.89(17)
O1 C11 C10 119.77(16)
O2 C12 O1 115.28(15)
O2 C12 C8 127.08(17)
O1 C12 C8 117.63(15)
C14 C13 C10 121.98(17)
C14 C13 H13A 119.0
C10 C13 H13A 119.0
C13 C14 C15 121.35(18)
C13 C14 H14A 119.3
C15 C14 H14A 119.3
N2 C15 C16 121.42(17)
N2 C15 C14 121.34(17)
C16 C15 C14 117.24(17)
C11 C16 C15 119.59(17)
C11 C16 H16A 120.2
C15 C16 H16A 120.2
N2 C17 C18 113.10(16)
N2 C17 H17A 109.0
C18 C17 H17A 109.0
N2 C17 H17B 109.0
C18 C17 H17B 109.0
H17A C17 H17B 107.8
C17 C18 H18A 109.5
C17 C18 H18B 109.5
H18A C18 H18B 109.5
C17 C18 H18C 109.5
H18A C18 H18C 109.5
H18B C18 H18C 109.5
N2 C19 C20 112.41(17)
N2 C19 H19A 109.1
C20 C19 H19A 109.1
N2 C19 H19B 109.1
C20 C19 H19B 109.1
H19A C19 H19B 107.9
C19 C20 H20A 109.5
C19 C20 H20B 109.5
H20A C20 H20B 109.5
C19 C20 H20C 109.5
H20A C20 H20C 109.5
H20B C20 H20C 109.5

loop_
_geom_bond_atom_site_label_1
_geom_bond_atom_site_label_2
_geom_bond_distance
O1 C11 1.377(2)
O1 C12 1.384(2)
O2 C12 1.207(2)
N1 C5 1.338(2)
N1 C1 1.338(2)
N2 C15 1.368(2)
N2 C19 1.458(2)
N2 C17 1.459(2)
C1 C2 1.380(2)
C1 H1B 0.9300
C2 C3 1.397(2)
C2 H2A 0.9300
C3 C4 1.393(3)
C3 C6 1.462(2)
C4 C5 1.379(2)
C4 H4A 0.9300
C5 H5A 0.9300
C6 C7 1.340(2)
C6 H6A 0.9300
C7 C8 1.448(2)
C7 H7A 0.9300
C8 C9 1.363(2)
C8 C12 1.462(2)
C9 C10 1.416(3)
C9 H9A 0.9300
C10 C11 1.392(2)
C10 C13 1.404(3)
C11 C16 1.375(2)
C13 C14 1.363(3)
C13 H13A 0.9300
C14 C15 1.422(3)
C14 H14A 0.9300
C15 C16 1.406(3)
C16 H16A 0.9300
C17 C18 1.510(3)
C17 H17A 0.9700
C17 H17B 0.9700
C18 H18A 0.9600
C18 H18B 0.9600
C18 H18C 0.9600
C19 C20 1.510(3)
C19 H19A 0.9700
C19 H19B 0.9700
C20 H20A 0.9600
C20 H20B 0.9600
C20 H20C 0.9600

loop_
_geom_torsion_atom_site_label_1
_geom_torsion_atom_site_label_2
_geom_torsion_atom_site_label_3
_geom_torsion_atom_site_label_4
_geom_torsion
C5 N1 C1 C2 0.4(3)
N1 C1 C2 C3 0.3(3)
C1 C2 C3 C4 -0.6(2)
C1 C2 C3 C6 177.58(16)
C2 C3 C4 C5 0.2(2)
C6 C3 C4 C5 -178.03(16)
C1 N1 C5 C4 -0.8(3)
C3 C4 C5 N1 0.5(3)
C4 C3 C6 C7 161.88(17)
C2 C3 C6 C7 -16.2(3)
C3 C6 C7 C8 -173.83(16)
C6 C7 C8 C9 171.49(18)
C6 C7 C8 C12 -6.7(3)
C7 C8 C9 C10 -178.26(16)
C12 C8 C9 C10 0.0(3)
C8 C9 C10 C11 -0.3(3)
C8 C9 C10 C13 -179.84(18)
C12 O1 C11 C16 178.96(15)
C12 O1 C11 C10 -1.2(2)
C13 C10 C11 C16 0.3(3)
C9 C10 C11 C16 -179.30(16)
C13 C10 C11 O1 -179.52(15)
C9 C10 C11 O1 0.9(2)
C11 O1 C12 O2 -178.57(15)
C11 O1 C12 C8 0.9(2)
C9 C8 C12 O2 179.13(18)
C7 C8 C12 O2 -2.6(3)
C9 C8 C12 O1 -0.2(2)
C7 C8 C12 O1 178.00(15)
C11 C10 C13 C14 -0.3(3)
C9 C10 C13 C14 179.28(18)
C10 C13 C14 C15 0.0(3)
C19 N2 C15 C16 -2.6(3)
C17 N2 C15 C16 173.02(16)
C19 N2 C15 C14 176.98(17)
C17 N2 C15 C14 -7.4(3)
C13 C14 C15 N2 -179.28(17)
C13 C14 C15 C16 0.3(3)
O1 C11 C16 C15 179.81(15)
C10 C11 C16 C15 0.0(3)
N2 C15 C16 C11 179.29(16)
C14 C15 C16 C11 -0.3(3)
C15 N2 C17 C18 89.1(2)
C19 N2 C17 C18 -95.1(2)
C15 N2 C19 C20 86.6(2)
C17 N2 C19 C20 -89.3(2)
